data_1550579
loop_
_publ_author_name
'JARRIGE , Lucie'
'Glava\<c, Danijel'
'Levitre, Guillaume'
'Retailleau, Pascal'
'Bernadat, Guillaume'
'Neuville, luc'
'Masson, Geraldine'

_publ_section_title
;
 Chiral Phosphoric Acid-Catalyzed Enantioselective Construction of
 Structurally Diverse Benzothiazolopyrimidines
;
_journal_name_full 'Chemical Science'
_journal_paper_doi 10.1039/C8SC05581E
_journal_year 2019
_chemical_absolute_configuration ad
_chemical_formula_moiety 'C26 H24 Br N3 O3 S'
_chemical_formula_sum 'C26 H24 Br N3 O3 S'
_chemical_formula_weight 538.45
_space_group_crystal_system hexagonal
_space_group_IT_number 173
_space_group_name_Hall 'P 6c'
_space_group_name_H-M_alt 'P 63'
_symmetry_space_group_name_Hall 'P 6c'
_symmetry_space_group_name_H-M 'P 63'
_atom_sites_solution_hydrogens mixed
_atom_sites_solution_primary dual
_atom_sites_solution_secondary difmap
_audit_creation_method SHELXL-2018/1
_audit_update_record
;
2018-01-08 deposited with the CCDC.
2019-02-07 downloaded from the CCDC.
;
_cell_angle_alpha 90
_cell_angle_beta 90
_cell_angle_gamma 120
_cell_formula_units_Z 6
_cell_length_a 17.660(2)
_cell_length_b 17.660(2)
_cell_length_c 13.5994(11)
_cell_measurement_reflns_used 291
_cell_measurement_temperature 213(2)
_cell_measurement_theta_max 46.9
_cell_measurement_theta_min 12.4
_cell_volume 3673.1(7)
_computing_cell_refinement
;
CrystalClear-SM Expert 2.0 r16 (Rigaku, 2014)
;
_computing_data_collection
;
CrystalClear-SM Expert 2.0 r16 (Rigaku, 2014)
;
_computing_data_reduction
;
CrystalClear-SM Expert 2.0 r16 (Rigaku, 2014)
;
_computing_structure_refinement 'SHELXL-2018/1 (Sheldrick, 2015)'
_computing_structure_solution 'SHELXT (Sheldrick, 2015)'
_diffrn_ambient_temperature 213(2)
_diffrn_detector 'Rigaku Rapid2 IP'
_diffrn_detector_area_resol_mean 10.0000
_diffrn_measured_fraction_theta_full 0.995
_diffrn_measured_fraction_theta_max 0.995
_diffrn_measurement_device
;
Crystal Goniometer chi partial
;
_diffrn_measurement_device_type 'Rigaku mm007HF Rapid2'
_diffrn_measurement_method 'profile data from \w-scans'
_diffrn_measurement_specimen_support Fiber
_diffrn_radiation_monochromator 'Osmic CMF Confocal mirrors'
_diffrn_radiation_type CuK\a
_diffrn_radiation_wavelength 1.54187
_diffrn_reflns_av_R_equivalents 0.0531
_diffrn_reflns_av_unetI/netI 0.0723
_diffrn_reflns_Laue_measured_fraction_full 0.995
_diffrn_reflns_Laue_measured_fraction_max 0.995
_diffrn_reflns_limit_h_max 11
_diffrn_reflns_limit_h_min -21
_diffrn_reflns_limit_k_max 18
_diffrn_reflns_limit_k_min -18
_diffrn_reflns_limit_l_max 13
_diffrn_reflns_limit_l_min -16
_diffrn_reflns_number 15330
_diffrn_reflns_point_group_measured_fraction_full 0.993
_diffrn_reflns_point_group_measured_fraction_max 0.993
_diffrn_reflns_theta_full 67.687
_diffrn_reflns_theta_max 68.235
_diffrn_reflns_theta_min 2.889
_diffrn_source 'Rotating Anode'
_exptl_absorpt_coefficient_mu 3.358
_exptl_absorpt_correction_T_max 1.000
_exptl_absorpt_correction_T_min 0.670
_exptl_absorpt_correction_type multi-scan
_exptl_absorpt_process_details 'Reqab (Higashi-Rigaku,1998)'
_exptl_crystal_colour colourless
_exptl_crystal_density_diffrn 1.461
_exptl_crystal_description needle
_exptl_crystal_F_000 1656
_exptl_crystal_recrystallization_method 'Re-crystallisation from solvent: dichloromethane'
_exptl_crystal_size_max 0.38
_exptl_crystal_size_mid 0.05
_exptl_crystal_size_min 0.03
_refine_diff_density_max 0.370
_refine_diff_density_min -0.537
_refine_diff_density_rms 0.079
_refine_ls_abs_structure_details
;
 Flack x determined using 727 quotients [(I+)-(I-)]/[(I+)+(I-)]
 (Parsons, Flack and Wagner, Acta Cryst. B69 (2013) 249-259).
;
_refine_ls_abs_structure_Flack -0.024(11)
_refine_ls_extinction_method none
_refine_ls_goodness_of_fit_ref 1.118
_refine_ls_hydrogen_treatment mixed
_refine_ls_matrix_type full
_refine_ls_number_parameters 313
_refine_ls_number_reflns 4300
_refine_ls_number_restraints 38
_refine_ls_restrained_S_all 1.114
_refine_ls_R_factor_all 0.1239
_refine_ls_R_factor_gt 0.0556
_refine_ls_shift/su_max 0.000
_refine_ls_shift/su_mean 0.000
_refine_ls_structure_factor_coef Fsqd
_refine_ls_weighting_details 'w=1/[\s^2^(Fo^2^)+(0.0330P)^2^+3.6724P] where P=(Fo^2^+2Fc^2^)/3'
_refine_ls_weighting_scheme calc
_refine_ls_wR_factor_gt 0.0966
_refine_ls_wR_factor_ref 0.1477
_reflns_Friedel_coverage 0.908
_reflns_Friedel_fraction_full 0.992
_reflns_Friedel_fraction_max 0.990
_reflns_number_gt 2314
_reflns_number_total 4302
_reflns_threshold_expression 'I > 2\s(I)'
_cod_data_source_file c8sc05581e2.cif
_cod_data_source_block jha1219b
_cod_depositor_comments
;
The following automatic conversions were performed:

'_exptl_absorpt_correction_type' value 'Multi-scan' changed to
'multi-scan' according to
/home/data/users/saulius/crontab/automatic-downloads/rss-feeds/RSC/lib/dictionaries/cif_core.dic
dictionary named 'cif_core.dic' version 2.4.2 from 2011-04-26.

Automatic conversion script
Id: cif_fix_values 4973 2017-02-22 13:04:09Z antanas 
;
_cod_original_cell_volume 3673.1(9)
_cod_database_code 1550579
_shelx_shelxl_version_number 2018/1
_shelx_space_group_comment
;
The symmetry employed for this shelxl refinement is uniquely defined
by the following loop, which should always be used as a source of
symmetry information in preference to the above space-group names.
They are only intended as comments.
;

loop_
_space_group_symop_operation_xyz
'x, y, z'
'-y, x-y, z'
'-x+y, -x, z'
'-x, -y, z+1/2'
'y, -x+y, z+1/2'
'x-y, x, z+1/2'

loop_
_atom_site_label
_atom_site_type_symbol
_atom_site_fract_x
_atom_site_fract_y
_atom_site_fract_z
_atom_site_U_iso_or_equiv
_atom_site_adp_type
_atom_site_occupancy
_atom_site_site_symmetry_order
_atom_site_calc_flag
_atom_site_refinement_flags_posn
_atom_site_refinement_flags_adp
C1 C 0.4029(8) 0.8212(8) 0.3140(9) 0.066(3) Uani 1 1 d . .
H1 H 0.419353 0.775538 0.305768 0.079 Uiso 1 1 calc R U
O1 O 0.5152(6) 0.8826(6) 0.9080(7) 0.092(3) Uani 1 1 d . .
N1 N 0.3435(6) 0.7977(6) 0.4011(7) 0.064(3) Uani 1 1 d . .
S1 S 0.3221(2) 0.7901(2) 0.5965(3) 0.0715(9) Uani 1 1 d . .
Br1 Br 0.16107(12) 0.87579(14) 0.14579(18) 0.1251(8) Uani 1 1 d . .
N2 N 0.4690(6) 0.8708(6) 0.5038(7) 0.059(3) Uani 1 1 d . .
O2 O 0.7128(5) 0.9638(5) 0.4483(6) 0.072(2) Uani 1 1 d . .
C2 C 0.4871(7) 0.9096(7) 0.3322(8) 0.057(3) Uani 1 1 d . .
H2 H 0.469103 0.953699 0.343537 0.068 Uiso 1 1 calc R U
N3 N 0.5735(6) 0.8512(6) 0.4138(7) 0.060(2) Uani 1 1 d D .
H3N H 0.548(6) 0.793(2) 0.422(8) 0.072 Uiso 1 1 d D U
O3 O 0.6824(5) 0.8225(5) 0.4315(6) 0.075(2) Uani 1 1 d . .
C4 C 0.5327(7) 0.9054(8) 0.4251(9) 0.060(3) Uani 1 1 d . .
H4 H 0.578590 0.965521 0.442752 0.072 Uiso 1 1 calc R U
C5 C 0.3812(7) 0.8208(7) 0.4867(8) 0.052(3) Uani 1 1 d . .
C6 C 0.3561(9) 0.8233(8) 0.2224(10) 0.068(3) Uani 1 1 d . .
C7 C 0.2905(8) 0.8448(8) 0.2258(9) 0.064(3) Uani 1 1 d . .
H7 H 0.272746 0.856508 0.286302 0.077 Uiso 1 1 calc R U
C8 C 0.2507(8) 0.8488(8) 0.1378(12) 0.076(3) Uani 1 1 d . .
C9 C 0.2751(10) 0.8331(10) 0.0498(12) 0.090(4) Uani 1 1 d . .
H9 H 0.249860 0.839377 -0.008192 0.108 Uiso 1 1 calc R U
C10 C 0.3378(10) 0.8076(10) 0.0452(11) 0.088(5) Uani 1 1 d . .
H10 H 0.353013 0.793190 -0.015394 0.105 Uiso 1 1 calc R U
C11 C 0.3777(8) 0.8038(8) 0.1323(11) 0.077(4) Uani 1 1 d . .
H11 H 0.420697 0.787320 0.129300 0.093 Uiso 1 1 calc R U
C12 C 0.4928(9) 0.8820(7) 0.6065(8) 0.061(3) Uani 1 1 d . .
C13 C 0.4173(7) 0.8394(7) 0.6644(9) 0.063(3) Uani 1 1 d . .
C14 C 0.4268(9) 0.8399(8) 0.7653(10) 0.074(4) Uani 1 1 d . .
H14 H 0.377790 0.811167 0.806640 0.089 Uiso 1 1 calc R U
C15 C 0.5110(10) 0.8840(9) 0.8040(10) 0.074(4) Uani 1 1 d . .
C16 C 0.5844(8) 0.9239(8) 0.7471(9) 0.072(4) Uani 1 1 d . .
H16 H 0.640115 0.951294 0.776379 0.087 Uiso 1 1 calc R U
C17 C 0.5759(7) 0.9236(6) 0.6437(11) 0.067(3) Uani 1 1 d . .
H17 H 0.625068 0.950733 0.602396 0.080 Uiso 1 1 calc R U
C18 C 0.5995(9) 0.9330(10) 0.9541(11) 0.101(5) Uani 1 1 d . .
H18L H 0.623375 0.994390 0.938374 0.152 Uiso 1 1 calc R U
H18M H 0.638577 0.913497 0.930097 0.152 Uiso 1 1 calc R U
H18P H 0.593148 0.925133 1.024790 0.152 Uiso 1 1 calc R U
C19 C 0.5514(8) 0.9418(8) 0.2438(9) 0.075(4) Uani 1 1 d . .
H19H H 0.604531 0.994856 0.262108 0.113 Uiso 1 1 calc R U
H19J H 0.524367 0.953751 0.188369 0.113 Uiso 1 1 calc R U
H19K H 0.565336 0.897074 0.225836 0.113 Uiso 1 1 calc R U
C21 C 0.6602(9) 0.8858(10) 0.4319(9) 0.069(3) Uani 1 1 d . .
C22 C 0.7723(9) 0.8518(9) 0.4651(12) 0.089(5) Uani 1 1 d . .
H22D H 0.812513 0.908239 0.434834 0.106 Uiso 1 1 calc R U
H22F H 0.789535 0.809477 0.444103 0.106 Uiso 1 1 calc R U
C24 C 0.7171(10) 0.7993(9) 0.6353(13) 0.101(5) Uani 1 1 d . .
H24 H 0.667705 0.751298 0.607483 0.122 Uiso 1 1 calc R U
C25 C 0.7257(13) 0.8065(12) 0.7382(13) 0.116(6) Uani 1 1 d . .
H25 H 0.682845 0.762165 0.777758 0.140 Uiso 1 1 calc R U
C26 C 0.8550(14) 0.9360(14) 0.7222(15) 0.142(8) Uani 1 1 d . .
H26 H 0.903395 0.984466 0.750841 0.170 Uiso 1 1 calc R U
C27 C 0.8505(11) 0.9311(10) 0.6196(13) 0.112(5) Uani 1 1 d . .
H27 H 0.895250 0.974714 0.581039 0.135 Uiso 1 1 calc R U
C28 C 0.7791(10) 0.8608(9) 0.5755(12) 0.078(4) Uani 1 1 d . .
C30 C 0.7950(16) 0.8765(13) 0.7819(15) 0.128(7) Uani 1 1 d . .
H30 H 0.800084 0.882314 0.850684 0.154 Uiso 1 1 calc R U

loop_
_atom_site_aniso_label
_atom_site_aniso_U_11
_atom_site_aniso_U_22
_atom_site_aniso_U_33
_atom_site_aniso_U_23
_atom_site_aniso_U_13
_atom_site_aniso_U_12
C1 0.073(8) 0.076(8) 0.050(8) 0.002(6) -0.004(7) 0.038(7)
O1 0.089(7) 0.114(7) 0.051(6) 0.003(5) -0.005(5) 0.034(6)
N1 0.072(7) 0.069(6) 0.045(6) 0.006(5) 0.012(5) 0.031(5)
S1 0.0656(19) 0.084(2) 0.0527(18) 0.0019(17) 0.0033(17) 0.0277(17)
Br1 0.1217(14) 0.1856(19) 0.1040(13) 0.0352(17) 0.0036(14) 0.1038(14)
N2 0.052(6) 0.062(6) 0.054(7) 0.004(5) 0.002(5) 0.021(5)
O2 0.064(5) 0.076(6) 0.068(6) -0.009(5) -0.003(4) 0.029(5)
C2 0.056(7) 0.060(7) 0.052(8) 0.012(6) 0.006(6) 0.027(6)
N3 0.071(7) 0.061(6) 0.053(6) 0.009(5) 0.003(5) 0.037(6)
O3 0.080(6) 0.077(5) 0.078(7) -0.009(5) -0.007(5) 0.048(5)
C4 0.045(6) 0.070(8) 0.061(9) 0.008(6) 0.003(6) 0.026(6)
C5 0.065(7) 0.056(7) 0.030(7) 0.006(5) 0.012(6) 0.027(6)
C6 0.075(8) 0.074(8) 0.046(8) 0.009(7) -0.003(7) 0.032(7)
C7 0.060(7) 0.080(8) 0.052(8) 0.001(7) 0.001(6) 0.036(7)
C8 0.078(8) 0.072(8) 0.071(10) 0.005(8) -0.006(9) 0.032(7)
C9 0.096(12) 0.117(13) 0.060(10) 0.010(9) -0.005(8) 0.054(10)
C10 0.086(10) 0.099(11) 0.058(10) -0.011(8) -0.009(8) 0.032(9)
C11 0.073(8) 0.094(9) 0.063(10) -0.010(8) 0.002(8) 0.040(7)
C12 0.084(8) 0.051(7) 0.044(8) -0.008(5) 0.002(7) 0.031(7)
C13 0.069(8) 0.059(7) 0.047(8) -0.011(7) -0.019(6) 0.023(6)
C14 0.066(8) 0.071(9) 0.067(10) 0.002(7) 0.005(7) 0.021(7)
C15 0.085(10) 0.080(9) 0.057(9) 0.006(8) 0.004(8) 0.042(8)
C16 0.067(8) 0.082(9) 0.064(9) -0.005(7) -0.010(7) 0.035(7)
C17 0.063(7) 0.057(7) 0.066(8) -0.010(7) -0.003(7) 0.019(6)
C18 0.097(11) 0.122(12) 0.077(10) -0.013(9) -0.023(9) 0.050(10)
C19 0.069(8) 0.079(9) 0.061(10) 0.010(7) 0.002(7) 0.025(7)
C21 0.067(8) 0.087(9) 0.054(8) -0.006(7) 0.002(7) 0.039(8)
C22 0.067(9) 0.096(11) 0.117(14) -0.007(10) -0.007(9) 0.051(8)
C24 0.109(10) 0.084(9) 0.093(11) -0.010(9) -0.019(9) 0.035(8)
C25 0.168(16) 0.106(12) 0.090(11) 0.000(9) -0.005(11) 0.080(11)
C26 0.158(18) 0.133(16) 0.112(14) -0.024(11) -0.057(13) 0.055(12)
C27 0.106(11) 0.094(10) 0.117(13) -0.002(9) -0.024(10) 0.035(8)
C28 0.078(9) 0.070(8) 0.098(11) -0.009(7) -0.009(7) 0.048(7)
C30 0.19(2) 0.118(14) 0.109(15) -0.008(10) -0.052(11) 0.101(14)

loop_
_atom_type_symbol
_atom_type_description
_atom_type_scat_dispersion_real
_atom_type_scat_dispersion_imag
_atom_type_scat_source
C C 0.0181 0.0091 'International Tables Vol C Tables 4.2.6.8 and 6.1.1.4'
Br Br -0.6763 1.2805 'International Tables Vol C Tables 4.2.6.8 and 6.1.1.4'
N N 0.0311 0.0180 'International Tables Vol C Tables 4.2.6.8 and 6.1.1.4'
O O 0.0492 0.0322 'International Tables Vol C Tables 4.2.6.8 and 6.1.1.4'
S S 0.3331 0.5567 'International Tables Vol C Tables 4.2.6.8 and 6.1.1.4'
H H 0.0000 0.0000 'International Tables Vol C Tables 4.2.6.8 and 6.1.1.4'

loop_
_geom_angle_atom_site_label_1
_geom_angle_atom_site_label_2
_geom_angle_atom_site_label_3
_geom_angle
N1 C1 C6 110.1(10)
N1 C1 C2 109.9(10)
C6 C1 C2 111.7(10)
C15 O1 C18 118.0(11)
C5 N1 C1 116.3(9)
C13 S1 C5 91.2(6)
C5 N2 C12 114.3(10)
C5 N2 C4 122.5(10)
C12 N2 C4 123.1(10)
C4 C2 C1 110.5(9)
C4 C2 C19 110.7(9)
C1 C2 C19 113.9(10)
C21 N3 C4 119.9(10)
C21 O3 C22 114.4(10)
N2 C4 N3 109.5(9)
N2 C4 C2 108.4(9)
N3 C4 C2 112.9(10)
N1 C5 N2 126.3(10)
N1 C5 S1 122.3(9)
N2 C5 S1 111.3(9)
C11 C6 C7 118.1(13)
C11 C6 C1 120.3(12)
C7 C6 C1 121.6(12)
C6 C7 C8 119.4(13)
C9 C8 C7 121.7(12)
C9 C8 Br1 120.2(12)
C7 C8 Br1 118.1(11)
C8 C9 C10 119.8(14)
C9 C10 C11 118.7(15)
C6 C11 C10 122.2(13)
C17 C12 C13 123.9(12)
C17 C12 N2 126.3(12)
C13 C12 N2 109.7(10)
C14 C13 C12 118.3(11)
C14 C13 S1 128.3(10)
C12 C13 S1 113.3(9)
C13 C14 C15 118.1(12)
C16 C15 C14 123.3(13)
C16 C15 O1 122.0(12)
C14 C15 O1 114.7(12)
C15 C16 C17 119.3(12)
C12 C17 C16 117.0(12)
O2 C21 O3 123.7(12)
O2 C21 N3 125.6(13)
O3 C21 N3 110.7(12)
O3 C22 C28 111.2(11)
C28 C24 C25 121.0(17)
C30 C25 C24 121.5(19)
C30 C26 C27 124(2)
C28 C27 C26 119.0(18)
C24 C28 C27 117.7(16)
C24 C28 C22 121.4(14)
C27 C28 C22 120.9(15)
C26 C30 C25 117(2)

loop_
_geom_bond_atom_site_label_1
_geom_bond_atom_site_label_2
_geom_bond_distance
C1 N1 1.497(14)
C1 C6 1.507(17)
C1 C2 1.545(15)
O1 C15 1.418(15)
O1 C18 1.440(15)
N1 C5 1.301(13)
S1 C13 1.724(11)
S1 C5 1.745(11)
Br1 C8 1.870(12)
N2 C5 1.367(13)
N2 C12 1.443(14)
N2 C4 1.449(13)
O2 C21 1.238(14)
C2 C4 1.520(15)
C2 C19 1.552(14)
N3 C21 1.358(14)
N3 C4 1.467(14)
O3 C21 1.357(14)
O3 C22 1.475(14)
C6 C11 1.378(17)
C6 C7 1.388(16)
C7 C8 1.407(16)
C8 C9 1.346(18)
C9 C10 1.39(2)
C10 C11 1.397(18)
C12 C17 1.367(15)
C12 C13 1.401(15)
C13 C14 1.382(16)
C14 C15 1.392(17)
C15 C16 1.364(16)
C16 C17 1.414(18)
C22 C28 1.51(2)
C24 C28 1.361(19)
C24 C25 1.41(2)
C25 C30 1.37(2)
C26 C30 1.33(3)
C26 C27 1.40(2)
C27 C28 1.388(18)

loop_
_geom_hbond_atom_site_label_D
_geom_hbond_atom_site_label_H
_geom_hbond_atom_site_label_A
_geom_hbond_distance_DH
_geom_hbond_distance_HA
_geom_hbond_distance_DA
_geom_hbond_angle_DHA
_geom_hbond_site_symmetry_A
_geom_hbond_publ_flag
N3 H3N N1 0.89(3) 2.16(5) 3.007(13) 158(10) 3_565 yes
N3 H3N S1 0.89(3) 2.98(8) 3.649(9) 133(9) 3_565 yes
C7 H7 O3 0.94 2.61 3.523(15) 162.9 2_665 yes
C17 H17 O2 0.94 2.55 3.419(16) 154.6 . yes

loop_
_geom_torsion_atom_site_label_1
_geom_torsion_atom_site_label_2
_geom_torsion_atom_site_label_3
_geom_torsion_atom_site_label_4
_geom_torsion
C6 C1 N1 C5 -158.1(10)
C2 C1 N1 C5 -34.7(13)
N1 C1 C2 C4 57.4(12)
C6 C1 C2 C4 179.9(10)
N1 C1 C2 C19 -177.3(10)
C6 C1 C2 C19 -54.8(14)
C5 N2 C4 N3 -100.8(11)
C12 N2 C4 N3 75.7(13)
C5 N2 C4 C2 22.7(14)
C12 N2 C4 C2 -160.7(9)
C21 N3 C4 N2 -115.5(11)
C21 N3 C4 C2 123.6(11)
C1 C2 C4 N2 -50.0(13)
C19 C2 C4 N2 -177.1(9)
C1 C2 C4 N3 71.5(12)
C19 C2 C4 N3 -55.6(13)
C1 N1 C5 N2 6.4(17)
C1 N1 C5 S1 -174.0(8)
C12 N2 C5 N1 -176.7(11)
C4 N2 C5 N1 0.1(17)
C12 N2 C5 S1 3.7(11)
C4 N2 C5 S1 -179.5(8)
C13 S1 C5 N1 176.8(10)
C13 S1 C5 N2 -3.6(8)
N1 C1 C6 C11 -150.4(12)
C2 C1 C6 C11 87.3(14)
N1 C1 C6 C7 29.6(16)
C2 C1 C6 C7 -92.8(14)
C11 C6 C7 C8 -2.2(18)
C1 C6 C7 C8 177.8(11)
C6 C7 C8 C9 -0.6(19)
C6 C7 C8 Br1 178.8(9)
C7 C8 C9 C10 4(2)
Br1 C8 C9 C10 -175.8(11)
C8 C9 C10 C11 -4(2)
C7 C6 C11 C10 2(2)
C1 C6 C11 C10 -178.0(13)
C9 C10 C11 C6 1(2)
C5 N2 C12 C17 175.2(10)
C4 N2 C12 C17 -1.6(17)
C5 N2 C12 C13 -1.7(12)
C4 N2 C12 C13 -178.4(10)
C17 C12 C13 C14 0.6(18)
N2 C12 C13 C14 177.6(10)
C17 C12 C13 S1 -178.1(9)
N2 C12 C13 S1 -1.1(11)
C5 S1 C13 C14 -175.9(12)
C5 S1 C13 C12 2.7(9)
C12 C13 C14 C15 1.1(18)
S1 C13 C14 C15 179.6(10)
C13 C14 C15 C16 -2(2)
C13 C14 C15 O1 179.1(11)
C18 O1 C15 C16 6.7(19)
C18 O1 C15 C14 -174.8(13)
C14 C15 C16 C17 2(2)
O1 C15 C16 C17 -179.5(11)
C13 C12 C17 C16 -1.0(17)
N2 C12 C17 C16 -177.4(10)
C15 C16 C17 C12 -0.4(18)
C22 O3 C21 O2 7.7(17)
C22 O3 C21 N3 -171.3(10)
C4 N3 C21 O2 -8.0(18)
C4 N3 C21 O3 171.0(9)
C21 O3 C22 C28 76.4(13)
C28 C24 C25 C30 2(3)
C30 C26 C27 C28 1(3)
C25 C24 C28 C27 -1(2)
C25 C24 C28 C22 177.5(14)
C26 C27 C28 C24 -1(2)
C26 C27 C28 C22 -178.8(15)
O3 C22 C28 C24 43.4(16)
O3 C22 C28 C27 -138.6(13)
C27 C26 C30 C25 0(3)
C24 C25 C30 C26 -2(3)
